data_7024394
loop_
_publ_author_name
'Baker, Murray V.'
'Brown, David H.'
'Haque, Rosenani A.'
'Skelton, Brian W.'
'White, Allan H.'

_publ_section_title
;
 A new binding geometry for an ortho-xylylene-linked bis(NHC)cyclophane: a
 ruthenium(II) complex with a chelating (eta(1)-NHC)2:eta(6)-arene ligand.
;
_journal_issue 1
_journal_name_full 'Dalton transactions (Cambridge, England : 2003)'
_journal_page_first 70
_journal_page_last 72
_journal_paper_doi 10.1039/b916498g
_journal_volume 39
_journal_year 2010
_chemical_formula_moiety 'C22 H20 Cl1 N4 Ru, F6 P'
_chemical_formula_sum 'C22 H20 Cl F6 N4 P Ru'
_chemical_formula_weight 621.91
_chemical_name_systematic
;
?
;
_space_group_IT_number 14
_symmetry_cell_setting monoclinic
_symmetry_space_group_name_Hall '-P 2ybc'
_symmetry_space_group_name_H-M 'P 1 21/c 1'
_atom_sites_solution_hydrogens geom
_atom_sites_solution_primary direct
_atom_sites_solution_secondary difmap
_audit_creation_date 2009-04-28T14:17:56-00:00
_audit_creation_method 'WinGX routine CIF_UPDATE'
_cell_angle_alpha 90
_cell_angle_beta 95.0160(10)
_cell_angle_gamma 90
_cell_formula_units_Z 4
_cell_length_a 10.9815(6)
_cell_length_b 13.6028(8)
_cell_length_c 15.4744(9)
_cell_measurement_reflns_used 9988
_cell_measurement_temperature 170(2)
_cell_measurement_theta_max 28.94
_cell_measurement_theta_min 2.39
_cell_volume 2302.7(2)
_computing_cell_refinement 'Siemens SAINT (Siemens, 1995)'
_computing_data_collection 'Siemens SMART (Siemens, 1995)'
_computing_data_reduction 'xtal ADDREF SORTRF'
_computing_molecular_graphics OrtepII
_computing_publication_material WinGX
_computing_structure_refinement 'SHELXL-97 (Sheldrick, 2008)'
_computing_structure_solution xtal
_diffrn_ambient_temperature 170(2)
_diffrn_measured_fraction_theta_full 0.994
_diffrn_measured_fraction_theta_max 0.94
_diffrn_measurement_device_type
;
Bruker SMART CCD diffractometer
;
_diffrn_measurement_method '\w scans'
_diffrn_radiation_monochromator graphite
_diffrn_radiation_type MoK\a
_diffrn_radiation_wavelength 0.71073
_diffrn_reflns_av_R_equivalents .019
_diffrn_reflns_av_unetI/netI 0.0198
_diffrn_reflns_limit_h_max 14
_diffrn_reflns_limit_h_min -14
_diffrn_reflns_limit_k_max 18
_diffrn_reflns_limit_k_min -18
_diffrn_reflns_limit_l_max 21
_diffrn_reflns_limit_l_min -21
_diffrn_reflns_number 17962
_diffrn_reflns_theta_full 27.75
_diffrn_reflns_theta_max 28.99
_diffrn_reflns_theta_min 1.86
_diffrn_standards_decay_% 0
_diffrn_standards_number 0
_exptl_absorpt_coefficient_mu 0.935
_exptl_absorpt_correction_T_max .89
_exptl_absorpt_correction_T_min .80
_exptl_absorpt_correction_type multi-scan
_exptl_absorpt_process_details
;
SADABS; Sheldrick, 1996
;
_exptl_crystal_colour colourless
_exptl_crystal_density_diffrn 1.794
_exptl_crystal_density_method 'not measured'
_exptl_crystal_description prism
_exptl_crystal_F_000 1240
_exptl_crystal_size_max 0.15
_exptl_crystal_size_mid 0.15
_exptl_crystal_size_min 0.12
_refine_diff_density_max 0.656
_refine_diff_density_min -0.445
_refine_diff_density_rms 0.076
_refine_ls_extinction_method none
_refine_ls_goodness_of_fit_ref 1.046
_refine_ls_hydrogen_treatment constr
_refine_ls_matrix_type full
_refine_ls_number_parameters 316
_refine_ls_number_reflns 5735
_refine_ls_number_restraints 0
_refine_ls_restrained_S_all 1.046
_refine_ls_R_factor_all 0.034
_refine_ls_R_factor_gt 0.0288
_refine_ls_shift/su_max 0.002
_refine_ls_shift/su_mean 0
_refine_ls_structure_factor_coef Fsqd
_refine_ls_weighting_details 'calc w=1/[\s^2^(Fo^2^)+(0.0336P)^2^+2.3346P] where P=(Fo^2^+2Fc^2^)/3'
_refine_ls_weighting_scheme calc
_refine_ls_wR_factor_gt 0.0689
_refine_ls_wR_factor_ref 0.0715
_reflns_number_gt 5150
_reflns_number_total 5735
_reflns_threshold_expression I>2\s(I)
_cod_data_source_file b916498g.txt
_cod_data_source_block rh494
_cod_original_sg_symbol_Hall -p_2ybc
_cod_original_sg_symbol_H-M P_1_21/c_1
_cod_database_code 7024394

loop_
_symmetry_equiv_pos_as_xyz
'x, y, z'
'-x, y+1/2, -z+1/2'
'-x, -y, -z'
'x, -y-1/2, z-1/2'

loop_
_atom_site_label
_atom_site_type_symbol
_atom_site_fract_x
_atom_site_fract_y
_atom_site_fract_z
_atom_site_U_iso_or_equiv
_atom_site_adp_type
_atom_site_occupancy
_atom_site_symmetry_multiplicity
_atom_site_calc_flag
_atom_site_refinement_flags
Ru Ru 0.767725(14) 0.638556(12) 0.485189(10) 0.01849(5) Uani 1 1 d .
Cl Cl 0.97293(4) 0.67187(4) 0.44533(3) 0.02458(11) Uani 1 1 d .
C11 C 0.87902(19) 0.95902(16) 0.56039(14) 0.0238(4) Uani 1 1 d .
C12 C 0.93327(19) 0.91168(16) 0.63465(14) 0.0248(4) Uani 1 1 d .
C13 C 0.9609(2) 0.96663(18) 0.71056(15) 0.0320(5) Uani 1 1 d .
H13 H 0.9999 0.9356 0.7606 0.038 Uiso 1 1 calc R
C14 C 0.9317(2) 1.06592(19) 0.71340(16) 0.0371(6) Uani 1 1 d .
H14 H 0.95 1.1021 0.7654 0.045 Uiso 1 1 calc R
C15 C 0.8762(2) 1.11201(18) 0.64102(17) 0.0358(6) Uani 1 1 d .
H15 H 0.8549 1.1796 0.6434 0.043 Uiso 1 1 calc R
C16 C 0.8516(2) 1.05934(17) 0.56440(16) 0.0296(5) Uani 1 1 d .
H16 H 0.8156 1.0919 0.5142 0.035 Uiso 1 1 calc R
C1 C 0.85205(18) 0.90677(16) 0.47397(13) 0.0224(4) Uani 1 1 d .
H1A H 0.8663 0.9529 0.4264 0.027 Uiso 1 1 calc R
H1B H 0.9094 0.851 0.4708 0.027 Uiso 1 1 calc R
N21 N 0.72546(16) 0.86962(12) 0.46130(11) 0.0206(3) Uani 1 1 d .
C22 C 0.69179(18) 0.77424(15) 0.46519(12) 0.0188(4) Uani 1 1 d .
N23 N 0.56679(15) 0.77653(13) 0.45217(11) 0.0221(3) Uani 1 1 d .
C24 C 0.5247(2) 0.87151(16) 0.43836(15) 0.0274(4) Uani 1 1 d .
H24 H 0.442 0.8916 0.4271 0.033 Uiso 1 1 calc R
C25 C 0.6237(2) 0.92971(17) 0.44405(14) 0.0268(4) Uani 1 1 d .
H25 H 0.6242 0.9991 0.4375 0.032 Uiso 1 1 calc R
C2 C 0.49377(19) 0.68694(16) 0.45756(14) 0.0251(4) Uani 1 1 d .
H2A H 0.4329 0.6817 0.4067 0.03 Uiso 1 1 calc R
H2B H 0.45 0.6874 0.5108 0.03 Uiso 1 1 calc R
C31 C 0.6329(2) 0.55474(16) 0.53812(14) 0.0264(4) Uani 1 1 d .
C32 C 0.58294(19) 0.60187(16) 0.45938(13) 0.0226(4) Uani 1 1 d .
C33 C 0.63288(19) 0.57756(16) 0.37870(13) 0.0251(4) Uani 1 1 d .
H33 H 0.5954 0.6025 0.3255 0.03 Uiso 1 1 calc R
C34 C 0.7349(2) 0.51811(17) 0.37864(15) 0.0293(5) Uani 1 1 d .
H34 H 0.7724 0.5083 0.3262 0.035 Uiso 1 1 calc R
C35 C 0.7850(2) 0.47088(17) 0.45696(17) 0.0320(5) Uani 1 1 d .
H35 H 0.8552 0.4302 0.4561 0.038 Uiso 1 1 calc R
C36 C 0.7309(2) 0.48470(17) 0.53354(16) 0.0312(5) Uani 1 1 d .
H36 H 0.7586 0.4478 0.5835 0.037 Uiso 1 1 calc R
C3 C 0.6014(2) 0.58691(19) 0.62726(14) 0.0322(5) Uani 1 1 d .
H3A H 0.5226 0.6228 0.623 0.039 Uiso 1 1 calc R
H3B H 0.5946 0.5292 0.6655 0.039 Uiso 1 1 calc R
N41 N 0.70128(17) 0.65150(14) 0.66177(11) 0.0260(4) Uani 1 1 d .
C42 C 0.78727(18) 0.68512(15) 0.61053(13) 0.0215(4) Uani 1 1 d .
N43 N 0.85972(16) 0.74404(13) 0.66308(11) 0.0224(4) Uani 1 1 d .
C44 C 0.8200(2) 0.74602(17) 0.74614(13) 0.0289(5) Uani 1 1 d .
H44 H 0.8563 0.7817 0.7945 0.035 Uiso 1 1 calc R
C45 C 0.7209(2) 0.68808(18) 0.74509(14) 0.0313(5) Uani 1 1 d .
H45 H 0.6736 0.6749 0.7923 0.038 Uiso 1 1 calc R
C4 C 0.96374(19) 0.80312(16) 0.63771(14) 0.0240(4) Uani 1 1 d .
H4A H 0.9854 0.7815 0.5799 0.029 Uiso 1 1 calc R
H4B H 1.0355 0.792 0.6799 0.029 Uiso 1 1 calc R
P P 0.33696(6) 0.81146(5) 0.69765(4) 0.02902(13) Uani 1 1 d .
F1 F 0.43602(18) 0.74482(15) 0.75137(13) 0.0658(5) Uani 1 1 d .
F2 F 0.2605(2) 0.81680(19) 0.77983(13) 0.0776(7) Uani 1 1 d .
F3 F 0.23863(16) 0.88032(14) 0.64572(12) 0.0563(5) Uani 1 1 d .
F4 F 0.4131(2) 0.80969(19) 0.61618(14) 0.0868(8) Uani 1 1 d .
F5 F 0.2632(2) 0.71767(15) 0.66595(17) 0.0925(8) Uani 1 1 d .
F6 F 0.40926(18) 0.90696(14) 0.73119(14) 0.0661(5) Uani 1 1 d .

loop_
_atom_site_aniso_label
_atom_site_aniso_U_11
_atom_site_aniso_U_22
_atom_site_aniso_U_33
_atom_site_aniso_U_23
_atom_site_aniso_U_13
_atom_site_aniso_U_12
Ru 0.02068(9) 0.01663(9) 0.01769(8) 0.00034(6) -0.00099(6) -0.00187(6)
Cl 0.0216(2) 0.0262(3) 0.0260(2) 0.00063(19) 0.00206(17) 0.00129(19)
C11 0.0222(10) 0.0218(10) 0.0280(10) -0.0026(8) 0.0060(8) -0.0052(8)
C12 0.0239(10) 0.0234(11) 0.0276(10) -0.0033(8) 0.0041(8) -0.0085(8)
C13 0.0364(12) 0.0328(13) 0.0269(11) -0.0037(9) 0.0033(9) -0.0126(10)
C14 0.0492(15) 0.0308(13) 0.0332(12) -0.0130(10) 0.0144(11) -0.0175(11)
C15 0.0434(14) 0.0216(11) 0.0448(14) -0.0082(10) 0.0178(11) -0.0074(10)
C16 0.0310(11) 0.0226(11) 0.0362(12) -0.0011(9) 0.0093(9) -0.0042(9)
C1 0.0224(9) 0.0216(10) 0.0235(10) 0.0017(8) 0.0035(7) -0.0022(8)
N21 0.0223(8) 0.0195(9) 0.0200(8) 0.0007(6) 0.0021(6) -0.0009(6)
C22 0.0223(9) 0.0202(10) 0.0138(8) -0.0003(7) 0.0018(7) -0.0010(7)
N23 0.0209(8) 0.0226(9) 0.0227(8) -0.0003(7) 0.0022(6) -0.0009(7)
C24 0.0260(10) 0.0261(11) 0.0301(11) 0.0002(9) 0.0020(8) 0.0051(8)
C25 0.0302(11) 0.0205(10) 0.0298(11) 0.0011(8) 0.0023(8) 0.0041(8)
C2 0.0221(10) 0.0266(11) 0.0264(10) -0.0008(8) 0.0017(8) -0.0046(8)
C31 0.0295(11) 0.0222(11) 0.0268(10) 0.0028(8) -0.0019(8) -0.0112(8)
C32 0.0228(10) 0.0210(10) 0.0236(10) -0.0018(8) -0.0007(7) -0.0061(8)
C33 0.0258(10) 0.0267(11) 0.0219(9) -0.0035(8) -0.0034(8) -0.0059(8)
C34 0.0309(11) 0.0260(11) 0.0304(11) -0.0101(9) 0.0004(9) -0.0035(9)
C35 0.0313(12) 0.0182(11) 0.0449(13) -0.0048(9) -0.0063(10) -0.0004(9)
C36 0.0355(12) 0.0201(11) 0.0359(12) 0.0069(9) -0.0093(9) -0.0086(9)
C3 0.0358(12) 0.0376(13) 0.0228(10) 0.0036(9) 0.0008(9) -0.0175(10)
N41 0.0297(9) 0.0285(10) 0.0194(8) 0.0024(7) 0.0004(7) -0.0090(7)
C42 0.0241(10) 0.0195(10) 0.0202(9) 0.0035(8) -0.0008(7) -0.0022(8)
N43 0.0255(9) 0.0216(9) 0.0194(8) 0.0003(7) -0.0017(6) -0.0036(7)
C44 0.0369(12) 0.0314(12) 0.0177(9) -0.0011(8) -0.0017(8) -0.0051(9)
C45 0.0393(12) 0.0373(13) 0.0174(10) 0.0020(9) 0.0029(8) -0.0066(10)
C4 0.0224(10) 0.0252(11) 0.0239(10) -0.0005(8) -0.0009(7) -0.0051(8)
P 0.0311(3) 0.0304(3) 0.0250(3) -0.0011(2) -0.0009(2) -0.0014(2)
F1 0.0588(11) 0.0666(13) 0.0698(12) 0.0092(10) -0.0075(9) 0.0296(10)
F2 0.0770(14) 0.1014(18) 0.0599(12) 0.0313(12) 0.0362(11) 0.0262(13)
F3 0.0445(9) 0.0580(11) 0.0627(11) 0.0266(9) -0.0156(8) -0.0031(8)
F4 0.1138(19) 0.0978(18) 0.0559(12) -0.0012(12) 0.0486(13) 0.0223(15)
F5 0.120(2) 0.0424(12) 0.1059(18) 0.0034(12) -0.0442(15) -0.0303(12)
F6 0.0626(12) 0.0500(11) 0.0807(13) -0.0176(10) -0.0222(10) -0.0122(9)

loop_
_atom_type_symbol
_atom_type_description
_atom_type_scat_dispersion_real
_atom_type_scat_dispersion_imag
_atom_type_scat_source
C C 0.0033 0.0016 'International Tables Vol C Tables 4.2.6.8 and 6.1.1.4'
H H 0 0 'International Tables Vol C Tables 4.2.6.8 and 6.1.1.4'
Cl Cl 0.1484 0.1585 'International Tables Vol C Tables 4.2.6.8 and 6.1.1.4'
F F 0.0171 0.0103 'International Tables Vol C Tables 4.2.6.8 and 6.1.1.4'
N N 0.0061 0.0033 'International Tables Vol C Tables 4.2.6.8 and 6.1.1.4'
P P 0.1023 0.0942 'International Tables Vol C Tables 4.2.6.8 and 6.1.1.4'
Ru Ru -1.2594 0.8363 'International Tables Vol C Tables 4.2.6.8 and 6.1.1.4'

loop_
_geom_angle_atom_site_label_1
_geom_angle_atom_site_label_2
_geom_angle_atom_site_label_3
_geom_angle
C42 Ru C22 82.56(8)
C42 Ru C31 79.37(8)
C22 Ru C31 105.01(9)
C42 Ru C32 106.01(8)
C22 Ru C32 79.05(8)
C31 Ru C32 40.32(8)
C42 Ru C36 88.84(8)
C22 Ru C36 143.38(8)
C31 Ru C36 38.38(9)
C32 Ru C36 69.26(8)
C42 Ru C33 144.34(8)
C22 Ru C33 89.34(8)
C31 Ru C33 69.30(8)
C32 Ru C33 38.36(8)
C36 Ru C33 77.24(8)
C42 Ru C34 152.96(8)
C22 Ru C34 119.57(8)
C31 Ru C34 79.79(8)
C32 Ru C34 67.05(8)
C36 Ru C34 64.15(9)
C33 Ru C34 34.91(8)
C42 Ru C35 118.65(8)
C22 Ru C35 153.63(8)
C31 Ru C35 67.19(9)
C32 Ru C35 79.90(8)
C36 Ru C35 34.95(9)
C33 Ru C35 64.29(8)
C34 Ru C35 35.92(8)
C42 Ru Cl 99.27(6)
C22 Ru Cl 99.71(6)
C31 Ru Cl 154.79(7)
C32 Ru Cl 154.24(6)
C36 Ru Cl 116.81(6)
C33 Ru Cl 116.34(6)
C34 Ru Cl 92.35(6)
C35 Ru Cl 92.43(6)
C16 C11 C12 119.2(2)
C16 C11 C1 117.9(2)
C12 C11 C1 122.80(19)
C13 C12 C11 119.1(2)
C13 C12 C4 117.5(2)
C11 C12 C4 123.36(19)
C14 C13 C12 120.7(2)
C14 C13 H13 119.6
C12 C13 H13 119.6
C15 C14 C13 120.2(2)
C15 C14 H14 119.9
C13 C14 H14 119.9
C14 C15 C16 119.8(2)
C14 C15 H15 120.1
C16 C15 H15 120.1
C15 C16 C11 120.9(2)
C15 C16 H16 119.6
C11 C16 H16 119.6
N21 C1 C11 112.68(16)
N21 C1 H1A 109.1
C11 C1 H1A 109.1
N21 C1 H1B 109.1
C11 C1 H1B 109.1
H1A C1 H1B 107.8
C22 N21 C25 110.73(17)
C22 N21 C1 125.51(17)
C25 N21 C1 123.76(18)
N21 C22 N23 104.24(17)
N21 C22 Ru 140.01(15)
N23 C22 Ru 115.74(14)
C22 N23 C24 111.17(17)
C22 N23 C2 121.26(17)
C24 N23 C2 127.51(18)
C25 C24 N23 106.46(19)
C25 C24 H24 126.8
N23 C24 H24 126.8
C24 C25 N21 107.38(19)
C24 C25 H25 126.3
N21 C25 H25 126.3
N23 C2 C32 106.28(16)
N23 C2 H2A 110.5
C32 C2 H2A 110.5
N23 C2 H2B 110.5
C32 C2 H2B 110.5
H2A C2 H2B 108.7
C32 C31 C36 118.8(2)
C32 C31 C3 122.7(2)
C36 C31 C3 117.8(2)
C32 C31 Ru 69.94(12)
C36 C31 Ru 77.55(13)
C3 C31 Ru 115.15(14)
C31 C32 C33 118.9(2)
C31 C32 C2 123.58(19)
C33 C32 C2 116.89(18)
C31 C32 Ru 69.74(12)
C33 C32 Ru 77.57(12)
C2 C32 Ru 115.83(14)
C34 C33 C32 120.2(2)
C34 C33 Ru 74.77(12)
C32 C33 Ru 64.07(11)
C34 C33 H33 119.9
C32 C33 H33 119.9
Ru C33 H33 134.6
C33 C34 C35 120.8(2)
C33 C34 Ru 70.32(12)
C35 C34 Ru 72.16(12)
C33 C34 H34 119.6
C35 C34 H34 119.6
Ru C34 H34 130.6
C36 C35 C34 120.0(2)
C36 C35 Ru 70.05(13)
C34 C35 Ru 71.92(13)
C36 C35 H35 120
C34 C35 H35 120
Ru C35 H35 130.6
C35 C36 C31 120.6(2)
C35 C36 Ru 75.00(13)
C31 C36 Ru 64.07(12)
C35 C36 H36 119.7
C31 C36 H36 119.7
Ru C36 H36 134.6
N41 C3 C31 106.29(17)
N41 C3 H3A 110.5
C31 C3 H3A 110.5
N41 C3 H3B 110.5
C31 C3 H3B 110.5
H3A C3 H3B 108.7
C42 N41 C45 111.27(18)
C42 N41 C3 121.47(18)
C45 N41 C3 127.24(19)
N43 C42 N41 104.49(17)
N43 C42 Ru 140.05(15)
N41 C42 Ru 115.42(14)
C42 N43 C44 110.58(18)
C42 N43 C4 126.25(17)
C44 N43 C4 123.11(17)
C45 C44 N43 107.24(19)
C45 C44 H44 126.4
N43 C44 H44 126.4
C44 C45 N41 106.41(19)
C44 C45 H45 126.8
N41 C45 H45 126.8
N43 C4 C12 111.41(17)
N43 C4 H4A 109.3
C12 C4 H4A 109.3
N43 C4 H4B 109.3
C12 C4 H4B 109.3
H4A C4 H4B 108
F5 P F4 91.91(15)
F5 P F6 178.66(15)
F4 P F6 89.36(14)
F5 P F2 89.57(16)
F4 P F2 178.25(15)
F6 P F2 89.15(13)
F5 P F3 90.67(11)
F4 P F3 89.39(12)
F6 P F3 88.93(10)
F2 P F3 89.67(11)
F5 P F1 90.63(12)
F4 P F1 91.30(13)
F6 P F1 89.76(11)
F2 P F1 89.60(11)
F3 P F1 178.51(12)

loop_
_geom_bond_atom_site_label_1
_geom_bond_atom_site_label_2
_geom_bond_distance
Ru C42 2.034(2)
Ru C22 2.038(2)
Ru C31 2.091(2)
Ru C32 2.094(2)
Ru C36 2.271(2)
Ru C33 2.274(2)
Ru C34 2.330(2)
Ru C35 2.333(2)
Ru Cl 2.4304(5)
C11 C16 1.400(3)
C11 C12 1.404(3)
C11 C1 1.521(3)
C12 C13 1.403(3)
C12 C4 1.514(3)
C13 C14 1.390(4)
C13 H13 0.95
C14 C15 1.378(4)
C14 H14 0.95
C15 C16 1.391(3)
C15 H15 0.95
C16 H16 0.95
C1 N21 1.476(3)
C1 H1A 0.99
C1 H1B 0.99
N21 C22 1.352(3)
N21 C25 1.392(3)
C22 N23 1.370(3)
N23 C24 1.382(3)
N23 C2 1.465(3)
C24 C25 1.341(3)
C24 H24 0.95
C25 H25 0.95
C2 C32 1.515(3)
C2 H2A 0.99
C2 H2B 0.99
C31 C32 1.442(3)
C31 C36 1.444(3)
C31 C3 1.516(3)
C32 C33 1.445(3)
C33 C34 1.382(3)
C33 H33 0.95
C34 C35 1.438(3)
C34 H34 0.95
C35 C36 1.384(4)
C35 H35 0.95
C36 H36 0.95
C3 N41 1.469(3)
C3 H3A 0.99
C3 H3B 0.99
N41 C42 1.364(3)
N41 C45 1.381(3)
C42 N43 1.350(3)
N43 C44 1.393(3)
N43 C4 1.478(3)
C44 C45 1.343(3)
C44 H44 0.95
C45 H45 0.95
C4 H4A 0.99
C4 H4B 0.99
P F5 1.567(2)
P F4 1.5730(19)
P F6 1.5860(19)
P F2 1.5859(19)
P F3 1.5928(17)
P F1 1.5931(18)
